data_7134557
loop_
_publ_author_name
'Dutta, Arnab'
'Dzieszkowski, Krzysztof'
'Kijewska, Monika'
'Siczek, Mi\/losz'
'Orze\/l, \/Lukasz'
'Pawlicki, Mi\/losz'

_publ_section_title
;
 A switchable red-emitting fluorophore involving a 7.6.6 defect
;
_journal_issue 52
_journal_name_full 'Chemical Communications'
_journal_page_first 9424
_journal_page_last 9427
_journal_paper_doi 10.1039/D5CC01126D
_journal_volume 61
_journal_year 2025
_chemical_formula_moiety 'C31 H29 N O2'
_chemical_formula_sum 'C31 H29 N O2'
_chemical_formula_weight 447.55
_space_group_crystal_system monoclinic
_space_group_IT_number 14
_space_group_name_Hall '-P 2ybc'
_space_group_name_H-M_alt 'P 1 21/c 1'
_atom_sites_solution_hydrogens geom
_atom_sites_solution_primary dual
_audit_creation_date 2025-02-27
_audit_creation_method
;
Olex2 1.5
(compiled 2024.02.16 svn.r378c4104 for OlexSys, GUI svn.r6928)
;
_audit_update_record
;
2025-03-01 deposited with the CCDC.	2025-05-15 downloaded from the CCDC.
;
_cell_angle_alpha 90
_cell_angle_beta 90.148(4)
_cell_angle_gamma 90
_cell_formula_units_Z 4
_cell_length_a 20.5218(15)
_cell_length_b 10.6991(7)
_cell_length_c 10.4618(8)
_cell_measurement_reflns_used 8298
_cell_measurement_temperature 100.00
_cell_measurement_theta_max 28.36
_cell_measurement_theta_min 2.72
_cell_volume 2297.0(3)
_computing_molecular_graphics 'Olex2 1.5 (Dolomanov et al., 2009)'
_computing_publication_material 'Olex2 1.5 (Dolomanov et al., 2009)'
_computing_structure_refinement 'SHELXL 2019/3 (Sheldrick, 2015)'
_computing_structure_solution 'SHELXD  (Sheldrick, 2008)'
_diffrn_ambient_temperature 100.00
_diffrn_measured_fraction_theta_full 0.901
_diffrn_measured_fraction_theta_max 0.911
_diffrn_measurement_device_type 'D8Quest Eco Photon50'
_diffrn_measurement_method \w
_diffrn_radiation_monochromator Triumph
_diffrn_radiation_type MoK\a
_diffrn_radiation_wavelength 0.71073
_diffrn_reflns_av_R_equivalents 0.2441
_diffrn_reflns_av_unetI/netI 0.1560
_diffrn_reflns_Laue_measured_fraction_full 0.901
_diffrn_reflns_Laue_measured_fraction_max 0.911
_diffrn_reflns_limit_h_max 25
_diffrn_reflns_limit_h_min -25
_diffrn_reflns_limit_k_max 13
_diffrn_reflns_limit_k_min -13
_diffrn_reflns_limit_l_max 13
_diffrn_reflns_limit_l_min -13
_diffrn_reflns_number 44386
_diffrn_reflns_point_group_measured_fraction_full 0.901
_diffrn_reflns_point_group_measured_fraction_max 0.911
_diffrn_reflns_theta_full 25.242
_diffrn_reflns_theta_max 26.372
_diffrn_reflns_theta_min 2.147
_diffrn_source_current 20.0
_diffrn_source_power 1.0
_diffrn_source_voltage 50.0
_diffrn_standards_number 0
_exptl_absorpt_coefficient_mu 0.080
_exptl_absorpt_correction_T_max 0.7264
_exptl_absorpt_correction_T_min 0.6183
_exptl_absorpt_correction_type multi-scan
_exptl_absorpt_process_details
;
SADABS-2016/2 (Bruker,2016/2) was used for absorption correction.
wR2(int) was 0.1832 before and 0.1066 after correction.
The Ratio of minimum to maximum transmission is 0.8512.
The \l/2 correction factor is Not present.
;
_exptl_crystal_colour yellow
_exptl_crystal_colour_primary yellow
_exptl_crystal_density_diffrn 1.294
_exptl_crystal_description plate
_exptl_crystal_F_000 952
_exptl_crystal_size_max 0.15
_exptl_crystal_size_mid 0.1
_exptl_crystal_size_min 0.05
_refine_diff_density_max 0.619
_refine_diff_density_min -0.511
_refine_diff_density_rms 0.091
_refine_ls_extinction_coef 0.006(3)
_refine_ls_extinction_expression Fc^*^=kFc[1+0.001xFc^2^\l^3^/sin(2\q)]^-1/4^
_refine_ls_extinction_method 'SHELXL-2019/2 (Sheldrick 2019)'
_refine_ls_goodness_of_fit_ref 1.190
_refine_ls_hydrogen_treatment constr
_refine_ls_matrix_type full
_refine_ls_number_parameters 321
_refine_ls_number_reflns 4279
_refine_ls_number_restraints 45
_refine_ls_restrained_S_all 1.188
_refine_ls_R_factor_all 0.2417
_refine_ls_R_factor_gt 0.1923
_refine_ls_shift/su_max 0.001
_refine_ls_shift/su_mean 0.000
_refine_ls_structure_factor_coef Fsqd
_refine_ls_weighting_details 'w=1/[\s^2^(Fo^2^)+(0.0501P)^2^+19.8264P] where P=(Fo^2^+2Fc^2^)/3'
_refine_ls_weighting_scheme calc
_refine_ls_wR_factor_gt 0.3271
_refine_ls_wR_factor_ref 0.3512
_reflns_Friedel_coverage 0.000
_reflns_number_gt 2913
_reflns_number_total 4279
_reflns_threshold_expression 'I > 2\s(I)'
_cod_data_source_file d5cc01126d5.cif
_cod_data_source_block mjp_kd_ad0033
_cod_depositor_comments 'Adding full bibliography for 7134557--7134558.cif.'
_cod_database_code 7134557
_shelx_shelxl_version_number 2019/3
_shelx_space_group_comment
;
The symmetry employed for this shelxl refinement is uniquely defined
by the following loop, which should always be used as a source of
symmetry information in preference to the above space-group names.
They are only intended as comments.
;
_shelx_estimated_absorpt_t_max 0.996
_shelx_estimated_absorpt_t_min 0.988
_olex2_refinement_description
;
1. Fixed Uiso
 At 1.2 times of:
  All C(H) groups
 At 1.5 times of:
  All C(H,H,H) groups
2. Restrained distances
 C81-C83 \\sim C81-C83A
 with sigma of 0.02
 C81-C84 \\sim C81-C84A
 with sigma of 0.02
 C81-C82 \\sim C81-C82A
 with sigma of 0.02
 C82-C83 \\sim C83-C84 \\sim C84-C82
 with sigma of 0.04
 C82A-C83A \\sim C83A-C84A \\sim C84A-C82A
 with sigma of 0.04
3. Uiso/Uaniso restraints and constraints
Uanis(C82) = Uanis(C83)
Uanis(C82) = Uanis(C82A)
Uanis(C83) = Uanis(C83A)
Uanis(C82) = Uanis(C81)
4. Rigid body (RIGU) restrains
 C81, C82, C83, C84, C82A, C83A, C84A
 with sigma for 1-2 distances of 0.004 and sigma for 1-3 distances of 0.004
5. Others
 Sof(C82A)=Sof(H82d)=Sof(H82e)=Sof(H82f)=Sof(C84A)=Sof(H84d)=Sof(H84e)=
 Sof(H84f)=Sof(C83A)=Sof(H83d)=Sof(H83e)=Sof(H83f)=1-FVAR(1)
 Sof(C83)=Sof(H83a)=Sof(H83b)=Sof(H83c)=Sof(C84)=Sof(H84a)=Sof(H84b)=Sof(H84c)=
 Sof(C82)=Sof(H82a)=Sof(H82b)=Sof(H82c)=FVAR(1)
6.a Aromatic/amide H refined with riding coordinates:
 C14(H14), C16(H16), C19(H19), C015(H015), C9(H9), C20(H20), C22(H22), C1(H1),
 C7(H7), C4(H4), C3(H3)
6.b Idealised Me refined as rotating group:
 C154(H15a,H15b,H15c), C153(H15d,H15e,H15f), C152(H15g,H15h,H15i), C83(H83a,
 H83b,H83c), C84(H84a,H84b,H84c), C82(H82a,H82b,H82c), C82A(H82d,H82e,H82f),
 C84A(H84d,H84e,H84f), C83A(H83d,H83e,H83f)
;
_olex2_submission_special_instructions 'No special instructions were received'

loop_
_space_group_symop_operation_xyz
'x, y, z'
'-x, y+1/2, -z+1/2'
'-x, -y, -z'
'x, -y-1/2, z-1/2'

loop_
_atom_site_label
_atom_site_type_symbol
_atom_site_fract_x
_atom_site_fract_y
_atom_site_fract_z
_atom_site_U_iso_or_equiv
_atom_site_adp_type
_atom_site_occupancy
_atom_site_site_symmetry_order
_atom_site_calc_flag
_atom_site_refinement_flags_posn
_atom_site_refinement_flags_adp
_atom_site_refinement_flags_occupancy
_atom_site_disorder_assembly
_atom_site_disorder_group
O2 O 0.3015(2) 0.7935(4) 0.1158(5) 0.0168(11) Uani 1 1 d . . . . .
O1 O 0.1953(2) 0.8380(5) 0.2613(5) 0.0195(11) Uani 1 1 d . . . . .
N1 N 0.2508(2) 1.0225(5) 0.1327(5) 0.0151(12) Uani 1 1 d . . . . .
C151 C 0.4444(3) 1.1802(7) -0.2246(7) 0.0224(16) Uani 1 1 d . . . . .
C14 C 0.3410(3) 1.2243(7) -0.0952(7) 0.0211(16) Uani 1 1 d . . . . .
H14 H 0.339950 1.306787 -0.128619 0.025 Uiso 1 1 calc R U . . .
C16 C 0.3856(3) 1.0181(7) -0.0897(7) 0.0187(15) Uani 1 1 d . . . . .
H16 H 0.418065 0.961705 -0.118862 0.022 Uiso 1 1 calc R U . . .
C17 C 0.3391(3) 0.9728(7) -0.0074(7) 0.0171(15) Uani 1 1 d . . . . .
C18 C 0.3342(3) 0.8391(7) 0.0137(7) 0.0166(15) Uani 1 1 d . . . . .
C19 C 0.3550(3) 0.7431(7) -0.0603(8) 0.0229(16) Uani 1 1 d . . . . .
H19 H 0.379827 0.749266 -0.136589 0.028 Uiso 1 1 calc R U . . .
C2 C 0.1940(3) 0.7332(7) 0.3361(7) 0.0213(16) Uani 1 1 d . . . . .
C13 C 0.2929(3) 1.1865(6) -0.0050(7) 0.0186(15) Uani 1 1 d . . . . .
C6 C 0.1618(3) 1.0568(7) 0.2739(7) 0.0205(15) Uani 1 1 d . . . . .
C10 C 0.2014(3) 1.2288(7) 0.1358(7) 0.0216(16) Uani 1 1 d . . . . .
C15 C 0.3885(3) 1.1440(7) -0.1343(7) 0.0180(15) Uani 1 1 d . . . . .
C015 C 0.2456(4) 1.2684(7) 0.0440(8) 0.0255(17) Uani 1 1 d . . . . .
H015 H 0.243891 1.352113 0.013977 0.031 Uiso 1 1 calc R U . . .
C9 C 0.1519(3) 1.3059(7) 0.1861(8) 0.0269(18) Uani 1 1 d . . . . .
H9 H 0.149289 1.390195 0.158141 0.032 Uiso 1 1 calc R U . . .
C12 C 0.2928(3) 1.0610(6) 0.0440(7) 0.0164(14) Uani 1 1 d . . . . .
C20 C 0.3325(4) 0.6316(7) -0.0016(8) 0.0261(18) Uani 1 1 d . . . . .
H20 H 0.339071 0.548683 -0.031320 0.031 Uiso 1 1 calc R U . . .
C154 C 0.5091(3) 1.1600(8) -0.1527(8) 0.0256(17) Uani 1 1 d . . . . .
H15A H 0.509205 1.209613 -0.074025 0.038 Uiso 1 1 calc R U . . .
H15B H 0.545479 1.186161 -0.207112 0.038 Uiso 1 1 calc R U . . .
H15C H 0.513939 1.071251 -0.131367 0.038 Uiso 1 1 calc R U . . .
C22 C 0.2656(3) 0.5914(7) 0.1966(7) 0.0215(16) Uani 1 1 d . . . . .
H22 H 0.274425 0.504570 0.189245 0.026 Uiso 1 1 calc R U . . .
C153 C 0.4422(4) 1.1009(8) -0.3450(8) 0.0291(18) Uani 1 1 d . . . . .
H15D H 0.442976 1.012203 -0.321648 0.044 Uiso 1 1 calc R U . . .
H15E H 0.480112 1.120121 -0.398352 0.044 Uiso 1 1 calc R U . . .
H15F H 0.402193 1.119249 -0.392672 0.044 Uiso 1 1 calc R U . . .
C1 C 0.2235(4) 0.6185(7) 0.2907(7) 0.0249(17) Uani 1 1 d . . . . .
H1 H 0.210280 0.547035 0.337770 0.030 Uiso 1 1 calc R U . . .
C11 C 0.2064(3) 1.1007(7) 0.1780(7) 0.0209(16) Uani 1 1 d . . . . .
C21 C 0.3001(3) 0.6663(7) 0.1043(7) 0.0197(15) Uani 1 1 d . . . . .
C5 C 0.1660(3) 0.9334(7) 0.3283(7) 0.0178(15) Uani 1 1 d . . . . .
C7 C 0.1146(3) 1.1389(7) 0.3174(7) 0.0207(16) Uani 1 1 d . . . . .
H7 H 0.084944 1.110246 0.380522 0.025 Uiso 1 1 calc R U . . .
C8 C 0.1083(3) 1.2646(8) 0.2722(8) 0.0270(18) Uani 1 1 d . . . . .
C4 C 0.1448(4) 0.8851(8) 0.4414(8) 0.0291(19) Uani 1 1 d . . . . .
H4 H 0.122037 0.929068 0.506189 0.035 Uiso 1 1 calc R U . . .
C3 C 0.1629(4) 0.7581(8) 0.4448(8) 0.0296(18) Uani 1 1 d . . . . .
H3 H 0.154497 0.700866 0.512104 0.035 Uiso 1 1 calc R U . . .
C152 C 0.4403(4) 1.3195(7) -0.2631(8) 0.0279(18) Uani 1 1 d . . . . .
H15G H 0.400237 1.333834 -0.312140 0.042 Uiso 1 1 calc R U . . .
H15H H 0.478097 1.341357 -0.315538 0.042 Uiso 1 1 calc R U . . .
H15I H 0.439896 1.371463 -0.185976 0.042 Uiso 1 1 calc R U . . .
C81 C 0.0520(4) 1.3475(9) 0.3246(8) 0.0384(15) Uani 1 1 d D . . . .
C83 C 0.0453(6) 1.4726(11) 0.2449(11) 0.0384(15) Uani 0.729(10) 1 d D . P A 1
H83A H 0.040670 1.452355 0.153903 0.058 Uiso 0.729(10) 1 calc R U P A 1
H83B H 0.084217 1.524056 0.257691 0.058 Uiso 0.729(10) 1 calc R U P A 1
H83C H 0.006728 1.518695 0.273579 0.058 Uiso 0.729(10) 1 calc R U P A 1
C84 C -0.0103(6) 1.2866(13) 0.3211(16) 0.057(4) Uani 0.729(10) 1 d D . P A 1
H84A H -0.044441 1.346818 0.342949 0.086 Uiso 0.729(10) 1 calc R U P A 1
H84B H -0.010642 1.217760 0.382915 0.086 Uiso 0.729(10) 1 calc R U P A 1
H84C H -0.018209 1.253579 0.235102 0.086 Uiso 0.729(10) 1 calc R U P A 1
C82 C 0.0763(6) 1.3921(12) 0.4596(11) 0.0384(15) Uani 0.729(10) 1 d D . P A 1
H82A H 0.117988 1.435816 0.450510 0.058 Uiso 0.729(10) 1 calc R U P A 1
H82B H 0.082018 1.319438 0.515566 0.058 Uiso 0.729(10) 1 calc R U P A 1
H82C H 0.044059 1.448850 0.496950 0.058 Uiso 0.729(10) 1 calc R U P A 1
C82A C 0.0197(13) 1.274(3) 0.444(2) 0.0384(15) Uani 0.271(10) 1 d D . P A 2
H82D H -0.000738 1.334687 0.501686 0.058 Uiso 0.271(10) 1 calc R U P A 2
H82E H 0.053631 1.228086 0.490118 0.058 Uiso 0.271(10) 1 calc R U P A 2
H82F H -0.013301 1.215664 0.412315 0.058 Uiso 0.271(10) 1 calc R U P A 2
C84A C 0.0074(12) 1.368(3) 0.225(2) 0.036(6) Uani 0.271(10) 1 d D . P A 2
H84D H -0.018486 1.291898 0.211608 0.053 Uiso 0.271(10) 1 calc R U P A 2
H84E H 0.031075 1.388243 0.146747 0.053 Uiso 0.271(10) 1 calc R U P A 2
H84F H -0.021504 1.437110 0.247794 0.053 Uiso 0.271(10) 1 calc R U P A 2
C83A C 0.0841(13) 1.465(2) 0.387(3) 0.0384(15) Uani 0.271(10) 1 d D . P A 2
H83D H 0.130964 1.464486 0.369757 0.058 Uiso 0.271(10) 1 calc R U P A 2
H83E H 0.076860 1.463000 0.479636 0.058 Uiso 0.271(10) 1 calc R U P A 2
H83F H 0.064505 1.540663 0.351105 0.058 Uiso 0.271(10) 1 calc R U P A 2

loop_
_atom_site_aniso_label
_atom_site_aniso_U_11
_atom_site_aniso_U_22
_atom_site_aniso_U_33
_atom_site_aniso_U_23
_atom_site_aniso_U_13
_atom_site_aniso_U_12
O2 0.020(2) 0.008(2) 0.022(3) -0.0001(19) 0.002(2) -0.0016(18)
O1 0.018(2) 0.018(3) 0.022(3) 0.008(2) 0.0034(19) -0.004(2)
N1 0.007(2) 0.015(3) 0.024(3) -0.002(2) 0.003(2) -0.004(2)
C151 0.015(3) 0.027(4) 0.025(4) -0.001(3) -0.004(3) -0.001(3)
C14 0.014(3) 0.013(3) 0.036(4) 0.001(3) -0.009(3) -0.006(3)
C16 0.010(3) 0.019(4) 0.027(4) 0.000(3) 0.001(3) 0.001(3)
C17 0.009(3) 0.019(4) 0.023(4) -0.003(3) -0.003(3) -0.006(3)
C18 0.005(3) 0.024(4) 0.021(3) -0.001(3) 0.000(2) 0.003(3)
C19 0.013(3) 0.023(4) 0.034(4) 0.005(3) 0.005(3) 0.010(3)
C2 0.017(3) 0.026(4) 0.021(4) 0.005(3) -0.002(3) -0.006(3)
C13 0.007(3) 0.015(3) 0.034(4) -0.002(3) -0.003(3) 0.004(3)
C6 0.011(3) 0.027(4) 0.024(4) -0.005(3) -0.004(3) -0.001(3)
C10 0.016(3) 0.015(4) 0.034(4) -0.005(3) -0.002(3) 0.001(3)
C15 0.011(3) 0.020(4) 0.023(4) 0.001(3) -0.006(3) -0.002(3)
C015 0.020(4) 0.017(4) 0.040(5) 0.003(3) 0.001(3) -0.001(3)
C9 0.015(4) 0.020(4) 0.046(5) -0.006(3) -0.001(3) 0.000(3)
C12 0.012(3) 0.015(3) 0.022(4) 0.003(3) -0.003(3) 0.001(3)
C20 0.025(4) 0.014(4) 0.039(5) 0.000(3) 0.004(3) 0.013(3)
C154 0.011(3) 0.033(4) 0.033(4) 0.002(3) 0.002(3) 0.002(3)
C22 0.023(4) 0.014(3) 0.027(4) 0.006(3) -0.006(3) 0.000(3)
C153 0.030(4) 0.027(4) 0.030(4) 0.005(3) 0.009(3) -0.010(3)
C1 0.020(4) 0.024(4) 0.030(4) 0.009(3) -0.008(3) -0.006(3)
C11 0.012(3) 0.025(4) 0.025(4) -0.003(3) -0.001(3) 0.000(3)
C21 0.016(3) 0.015(3) 0.028(4) 0.001(3) -0.005(3) 0.000(3)
C5 0.007(3) 0.024(4) 0.023(4) -0.006(3) -0.001(3) -0.002(3)
C7 0.008(3) 0.035(4) 0.019(4) 0.000(3) 0.004(3) -0.001(3)
C8 0.017(3) 0.030(4) 0.034(4) -0.015(4) -0.004(3) 0.005(3)
C4 0.017(4) 0.045(5) 0.026(4) -0.008(4) 0.005(3) -0.008(3)
C3 0.022(4) 0.037(5) 0.029(4) 0.012(4) 0.001(3) -0.013(4)
C152 0.023(4) 0.025(4) 0.036(4) 0.006(4) 0.000(3) -0.010(3)
C81 0.031(3) 0.048(4) 0.036(3) -0.005(3) 0.011(2) 0.028(3)
C83 0.031(3) 0.048(4) 0.036(3) -0.005(3) 0.011(2) 0.028(3)
C84 0.025(5) 0.058(8) 0.088(11) 0.026(7) 0.014(6) 0.018(5)
C82 0.031(3) 0.048(4) 0.036(3) -0.005(3) 0.011(2) 0.028(3)
C82A 0.031(3) 0.048(4) 0.036(3) -0.005(3) 0.011(2) 0.028(3)
C84A 0.023(12) 0.039(18) 0.044(11) 0.009(11) 0.008(8) 0.013(11)
C83A 0.031(3) 0.048(4) 0.036(3) -0.005(3) 0.011(2) 0.028(3)

loop_
_atom_type_symbol
_atom_type_description
_atom_type_scat_dispersion_real
_atom_type_scat_dispersion_imag
_atom_type_scat_source
C C 0.0033 0.0016 'International Tables Vol C Tables 4.2.6.8 and 6.1.1.4'
H H 0.0000 0.0000 'International Tables Vol C Tables 4.2.6.8 and 6.1.1.4'
N N 0.0061 0.0033 'International Tables Vol C Tables 4.2.6.8 and 6.1.1.4'
O O 0.0106 0.0060 'International Tables Vol C Tables 4.2.6.8 and 6.1.1.4'

loop_
_geom_angle_atom_site_label_1
_geom_angle_atom_site_label_2
_geom_angle_atom_site_label_3
_geom_angle
_geom_angle_site_symmetry_1
_geom_angle_site_symmetry_3
_geom_angle_publ_flag
C18 O2 C21 107.4(5) . . ?
C2 O1 C5 107.9(5) . . ?
C11 N1 C12 120.0(6) . . ?
C15 C151 C154 108.0(6) . . ?
C15 C151 C152 111.2(6) . . ?
C154 C151 C152 108.0(6) . . ?
C153 C151 C15 110.4(6) . . ?
C153 C151 C154 110.5(6) . . ?
C153 C151 C152 108.7(6) . . ?
C13 C14 H14 119.4 . . ?
C15 C14 H14 119.4 . . ?
C15 C14 C13 121.1(7) . . ?
C17 C16 H16 117.7 . . ?
C17 C16 C15 124.6(6) . . ?
C15 C16 H16 117.7 . . ?
C16 C17 C18 119.5(6) . . ?
C16 C17 C12 117.5(6) . . ?
C12 C17 C18 122.7(6) . . ?
O2 C18 C17 120.7(6) . . ?
O2 C18 C19 109.6(6) . . ?
C19 C18 C17 129.6(7) . . ?
C18 C19 H19 126.7 . . ?
C18 C19 C20 106.6(7) . . ?
C20 C19 H19 126.7 . . ?
O1 C2 C1 119.9(6) . . ?
C3 C2 O1 109.5(7) . . ?
C3 C2 C1 130.6(7) . . ?
C14 C13 C12 120.2(6) . . ?
C015 C13 C14 123.0(7) . . ?
C015 C13 C12 116.7(7) . . ?
C11 C6 C5 122.5(6) . . ?
C7 C6 C11 118.0(7) . . ?
C7 C6 C5 119.5(7) . . ?
C015 C10 C9 123.5(7) . . ?
C015 C10 C11 117.0(7) . . ?
C9 C10 C11 119.4(7) . . ?
C14 C15 C151 124.1(7) . . ?
C14 C15 C16 117.8(7) . . ?
C16 C15 C151 118.0(6) . . ?
C13 C015 H015 119.5 . . ?
C10 C015 C13 121.0(7) . . ?
C10 C015 H015 119.5 . . ?
C10 C9 H9 118.7 . . ?
C8 C9 C10 122.6(8) . . ?
C8 C9 H9 118.7 . . ?
N1 C12 C17 119.0(6) . . ?
N1 C12 C13 122.6(6) . . ?
C13 C12 C17 118.4(6) . . ?
C19 C20 H20 126.7 . . ?
C21 C20 C19 106.7(7) . . ?
C21 C20 H20 126.7 . . ?
C151 C154 H15A 109.5 . . ?
C151 C154 H15B 109.5 . . ?
C151 C154 H15C 109.5 . . ?
H15A C154 H15B 109.5 . . ?
H15A C154 H15C 109.5 . . ?
H15B C154 H15C 109.5 . . ?
C1 C22 H22 113.2 . . ?
C1 C22 C21 133.5(7) . . ?
C21 C22 H22 113.2 . . ?
C151 C153 H15D 109.5 . . ?
C151 C153 H15E 109.5 . . ?
C151 C153 H15F 109.5 . . ?
H15D C153 H15E 109.5 . . ?
H15D C153 H15F 109.5 . . ?
H15E C153 H15F 109.5 . . ?
C2 C1 H1 113.0 . . ?
C22 C1 C2 133.9(7) . . ?
C22 C1 H1 113.0 . . ?
N1 C11 C6 118.8(7) . . ?
N1 C11 C10 122.6(7) . . ?
C6 C11 C10 118.6(6) . . ?
O2 C21 C22 120.3(6) . . ?
C20 C21 O2 109.7(6) . . ?
C20 C21 C22 130.0(7) . . ?
O1 C5 C6 120.2(6) . . ?
C4 C5 O1 107.5(6) . . ?
C4 C5 C6 132.2(7) . . ?
C6 C7 H7 118.3 . . ?
C6 C7 C8 123.4(7) . . ?
C8 C7 H7 118.3 . . ?
C9 C8 C7 118.0(7) . . ?
C9 C8 C81 123.0(8) . . ?
C7 C8 C81 119.0(7) . . ?
C5 C4 H4 126.2 . . ?
C5 C4 C3 107.7(7) . . ?
C3 C4 H4 126.2 . . ?
C2 C3 C4 107.4(7) . . ?
C2 C3 H3 126.3 . . ?
C4 C3 H3 126.3 . . ?
C151 C152 H15G 109.5 . . ?
C151 C152 H15H 109.5 . . ?
C151 C152 H15I 109.5 . . ?
H15G C152 H15H 109.5 . . ?
H15G C152 H15I 109.5 . . ?
H15H C152 H15I 109.5 . . ?
C8 C81 C83 111.1(7) . . ?
C8 C81 C82 104.8(7) . . ?
C8 C81 C82A 107.6(12) . . ?
C8 C81 C83A 107.0(12) . . ?
C84 C81 C8 113.2(9) . . ?
C84 C81 C83 107.1(8) . . ?
C84 C81 C82 116.2(10) . . ?
C82 C81 C83 104.1(8) . . ?
C84A C81 C8 108.1(14) . . ?
C84A C81 C82A 112.4(15) . . ?
C84A C81 C83A 117.4(16) . . ?
C83A C81 C82A 103.9(14) . . ?
C81 C83 H83A 109.5 . . ?
C81 C83 H83B 109.5 . . ?
C81 C83 H83C 109.5 . . ?
H83A C83 H83B 109.5 . . ?
H83A C83 H83C 109.5 . . ?
H83B C83 H83C 109.5 . . ?
C81 C84 H84A 109.5 . . ?
C81 C84 H84B 109.5 . . ?
C81 C84 H84C 109.5 . . ?
H84A C84 H84B 109.5 . . ?
H84A C84 H84C 109.5 . . ?
H84B C84 H84C 109.5 . . ?
C81 C82 H82A 109.5 . . ?
C81 C82 H82B 109.5 . . ?
C81 C82 H82C 109.5 . . ?
H82A C82 H82B 109.5 . . ?
H82A C82 H82C 109.5 . . ?
H82B C82 H82C 109.5 . . ?
C81 C82A H82D 109.5 . . ?
C81 C82A H82E 109.5 . . ?
C81 C82A H82F 109.5 . . ?
H82D C82A H82E 109.5 . . ?
H82D C82A H82F 109.5 . . ?
H82E C82A H82F 109.5 . . ?
C81 C84A H84D 109.5 . . ?
C81 C84A H84E 109.5 . . ?
C81 C84A H84F 109.5 . . ?
H84D C84A H84E 109.5 . . ?
H84D C84A H84F 109.5 . . ?
H84E C84A H84F 109.5 . . ?
C81 C83A H83D 109.5 . . ?
C81 C83A H83E 109.5 . . ?
C81 C83A H83F 109.5 . . ?
H83D C83A H83E 109.5 . . ?
H83D C83A H83F 109.5 . . ?
H83E C83A H83F 109.5 . . ?

loop_
_geom_bond_atom_site_label_1
_geom_bond_atom_site_label_2
_geom_bond_distance
_geom_bond_site_symmetry_2
_geom_bond_publ_flag
O2 C18 1.354(8) . ?
O2 C21 1.367(8) . ?
O1 C2 1.368(9) . ?
O1 C5 1.377(9) . ?
N1 C12 1.333(9) . ?
N1 C11 1.326(9) . ?
C151 C15 1.538(10) . ?
C151 C154 1.539(10) . ?
C151 C153 1.519(11) . ?
C151 C152 1.546(10) . ?
C14 H14 0.9500 . ?
C14 C13 1.426(10) . ?
C14 C15 1.362(10) . ?
C16 H16 0.9500 . ?
C16 C17 1.375(10) . ?
C16 C15 1.426(10) . ?
C17 C18 1.451(10) . ?
C17 C12 1.445(10) . ?
C18 C19 1.356(10) . ?
C19 H19 0.9500 . ?
C19 C20 1.419(11) . ?
C2 C1 1.449(11) . ?
C2 C3 1.332(11) . ?
C13 C015 1.406(10) . ?
C13 C12 1.437(10) . ?
C6 C11 1.438(10) . ?
C6 C5 1.441(10) . ?
C6 C7 1.385(10) . ?
C10 C015 1.389(11) . ?
C10 C9 1.411(10) . ?
C10 C11 1.443(10) . ?
C015 H015 0.9500 . ?
C9 H9 0.9500 . ?
C9 C8 1.346(12) . ?
C20 H20 0.9500 . ?
C20 C21 1.347(11) . ?
C154 H15A 0.9800 . ?
C154 H15B 0.9800 . ?
C154 H15C 0.9800 . ?
C22 H22 0.9500 . ?
C22 C1 1.342(11) . ?
C22 C21 1.442(10) . ?
C153 H15D 0.9800 . ?
C153 H15E 0.9800 . ?
C153 H15F 0.9800 . ?
C1 H1 0.9500 . ?
C5 C4 1.363(11) . ?
C7 H7 0.9500 . ?
C7 C8 1.432(11) . ?
C8 C81 1.557(10) . ?
C4 H4 0.9500 . ?
C4 C3 1.408(12) . ?
C3 H3 0.9500 . ?
C152 H15G 0.9800 . ?
C152 H15H 0.9800 . ?
C152 H15I 0.9800 . ?
C81 C83 1.583(14) . ?
C81 C84 1.434(15) . ?
C81 C82 1.571(14) . ?
C81 C82A 1.62(2) . ?
C81 C84A 1.40(2) . ?
C81 C83A 1.56(2) . ?
C83 H83A 0.9800 . ?
C83 H83B 0.9800 . ?
C83 H83C 0.9800 . ?
C84 H84A 0.9800 . ?
C84 H84B 0.9800 . ?
C84 H84C 0.9800 . ?
C82 H82A 0.9800 . ?
C82 H82B 0.9800 . ?
C82 H82C 0.9800 . ?
C82A H82D 0.9800 . ?
C82A H82E 0.9800 . ?
C82A H82F 0.9800 . ?
C84A H84D 0.9800 . ?
C84A H84E 0.9800 . ?
C84A H84F 0.9800 . ?
C83A H83D 0.9800 . ?
C83A H83E 0.9800 . ?
C83A H83F 0.9800 . ?

loop_
_geom_torsion_atom_site_label_1
_geom_torsion_atom_site_label_2
_geom_torsion_atom_site_label_3
_geom_torsion_atom_site_label_4
_geom_torsion
_geom_torsion_site_symmetry_1
_geom_torsion_site_symmetry_2
_geom_torsion_site_symmetry_3
_geom_torsion_site_symmetry_4
_geom_torsion_publ_flag
O2 C18 C19 C20 1.4(8) . . . . ?
O1 C2 C1 C22 15.8(12) . . . . ?
O1 C2 C3 C4 -1.5(8) . . . . ?
O1 C5 C4 C3 1.3(8) . . . . ?
C14 C13 C015 C10 -177.3(7) . . . . ?
C14 C13 C12 N1 176.9(6) . . . . ?
C14 C13 C12 C17 -4.6(9) . . . . ?
C16 C17 C18 O2 163.0(6) . . . . ?
C16 C17 C18 C19 -21.4(11) . . . . ?
C16 C17 C12 N1 -174.1(6) . . . . ?
C16 C17 C12 C13 7.3(9) . . . . ?
C17 C16 C15 C151 179.0(6) . . . . ?
C17 C16 C15 C14 -1.7(10) . . . . ?
C17 C18 C19 C20 -174.6(7) . . . . ?
C18 O2 C21 C20 1.4(8) . . . . ?
C18 O2 C21 C22 -177.0(6) . . . . ?
C18 C17 C12 N1 12.5(10) . . . . ?
C18 C17 C12 C13 -166.0(6) . . . . ?
C18 C19 C20 C21 -0.5(8) . . . . ?
C19 C20 C21 O2 -0.5(8) . . . . ?
C19 C20 C21 C22 177.7(7) . . . . ?
C2 O1 C5 C6 178.4(6) . . . . ?
C2 O1 C5 C4 -2.2(7) . . . . ?
C13 C14 C15 C151 -176.0(6) . . . . ?
C13 C14 C15 C16 4.8(10) . . . . ?
C6 C5 C4 C3 -179.4(7) . . . . ?
C6 C7 C8 C9 -2.3(11) . . . . ?
C6 C7 C8 C81 178.0(7) . . . . ?
C10 C9 C8 C7 2.6(11) . . . . ?
C10 C9 C8 C81 -177.7(7) . . . . ?
C15 C14 C13 C015 175.8(7) . . . . ?
C15 C14 C13 C12 -1.6(10) . . . . ?
C15 C16 C17 C18 169.2(7) . . . . ?
C15 C16 C17 C12 -4.4(10) . . . . ?
C015 C13 C12 N1 -0.7(10) . . . . ?
C015 C13 C12 C17 177.8(6) . . . . ?
C015 C10 C9 C8 178.0(7) . . . . ?
C015 C10 C11 N1 -0.1(10) . . . . ?
C015 C10 C11 C6 179.3(7) . . . . ?
C9 C10 C015 C13 -178.4(7) . . . . ?
C9 C10 C11 N1 178.6(7) . . . . ?
C9 C10 C11 C6 -2.1(10) . . . . ?
C9 C8 C81 C83 11.0(11) . . . . ?
C9 C8 C81 C84 131.5(10) . . . . ?
C9 C8 C81 C82 -100.9(9) . . . . ?
C9 C8 C81 C82A -169.2(13) . . . . ?
C9 C8 C81 C84A 69.2(15) . . . . ?
C9 C8 C81 C83A -58.1(15) . . . . ?
C12 N1 C11 C6 -179.8(6) . . . . ?
C12 N1 C11 C10 -0.4(10) . . . . ?
C12 C17 C18 O2 -23.8(10) . . . . ?
C12 C17 C18 C19 151.9(7) . . . . ?
C12 C13 C015 C10 0.2(10) . . . . ?
C154 C151 C15 C14 119.3(8) . . . . ?
C154 C151 C15 C16 -61.5(8) . . . . ?
C153 C151 C15 C14 -119.8(8) . . . . ?
C153 C151 C15 C16 59.4(8) . . . . ?
C1 C2 C3 C4 179.1(7) . . . . ?
C1 C22 C21 O2 11.3(12) . . . . ?
C1 C22 C21 C20 -166.8(8) . . . . ?
C11 N1 C12 C17 -177.7(6) . . . . ?
C11 N1 C12 C13 0.8(10) . . . . ?
C11 C6 C5 O1 -24.3(10) . . . . ?
C11 C6 C5 C4 156.5(7) . . . . ?
C11 C6 C7 C8 -0.3(10) . . . . ?
C11 C10 C015 C13 0.1(11) . . . . ?
C11 C10 C9 C8 -0.5(11) . . . . ?
C21 O2 C18 C17 174.7(6) . . . . ?
C21 O2 C18 C19 -1.7(7) . . . . ?
C21 C22 C1 C2 2.2(15) . . . . ?
C5 O1 C2 C1 -178.2(6) . . . . ?
C5 O1 C2 C3 2.3(8) . . . . ?
C5 C6 C11 N1 3.8(10) . . . . ?
C5 C6 C11 C10 -175.6(6) . . . . ?
C5 C6 C7 C8 177.8(6) . . . . ?
C5 C4 C3 C2 0.1(8) . . . . ?
C7 C6 C11 N1 -178.2(6) . . . . ?
C7 C6 C11 C10 2.4(10) . . . . ?
C7 C6 C5 O1 157.7(6) . . . . ?
C7 C6 C5 C4 -21.5(11) . . . . ?
C7 C8 C81 C83 -169.3(8) . . . . ?
C7 C8 C81 C84 -48.8(11) . . . . ?
C7 C8 C81 C82 78.8(9) . . . . ?
C7 C8 C81 C82A 10.5(14) . . . . ?
C7 C8 C81 C84A -111.1(14) . . . . ?
C7 C8 C81 C83A 121.6(13) . . . . ?
C3 C2 C1 C22 -164.9(8) . . . . ?
C152 C151 C15 C14 1.0(9) . . . . ?
C152 C151 C15 C16 -179.8(6) . . . . ?
